data_9010601
loop_
_publ_author_name
'Majzlan, J.'
'Kiefer, B.'

_publ_section_title
;An X-ray and neutron-diffraction study of synthetic ferricopiapite,
 Fe14/3(SO4)6(OD,OH)2(D2O,H2O)20, and ab-initio calculations on the structure
 of magnesiocopiapite MgFe4(SO4)6(OH)2(H2O)20 Note: hypothetical structure
 from ab-initio calculations
;
_journal_name_full 'The Canadian Mineralogist'
_journal_page_first 1227
_journal_page_last 1237
_journal_paper_doi 10.2113/gscanmin.44.5.1227
_journal_volume 44
_journal_year 2006
_chemical_formula_sum 'Fe4 H42 Mg O46 S6'
_chemical_name_mineral Magnesiocopiapite
_space_group_IT_number 2
_symmetry_space_group_name_Hall '-P 1'
_symmetry_space_group_name_H-M 'P -1'
_cell_angle_alpha 95.49
_cell_angle_beta 102.71
_cell_angle_gamma 98.71
_cell_formula_units_Z 1
_cell_length_a 7.5515
_cell_length_b 18.601
_cell_length_c 7.4460
_cell_volume 999.446
_database_code_amcsd 0006122
_exptl_crystal_density_diffrn 2.024
_cod_original_formula_sum 'Mg Fe4 S6 O46 H42'
_cod_database_code 9010601

loop_
_space_group_symop_operation_xyz
x,y,z
-x,-y,-z

loop_
_atom_site_label
_atom_site_fract_x
_atom_site_fract_y
_atom_site_fract_z
_atom_site_type_symbol
_atom_site_attached_hydrogens
MgA 0.00000 0.00000 0.00000 Mg 0
Fe1 0.78360 0.31570 0.53760 Fe 0
Fe2 0.60770 0.66950 0.81630 Fe 0
S1 0.83820 0.74050 0.23610 S 0
S2 0.80590 0.42070 0.20860 S 0
S3 0.62990 0.19210 0.17710 S 0
O1 0.75490 0.67730 0.08120 O 0
O2 0.69130 0.76940 0.30670 O 0
O3 0.04880 0.29150 0.60720 O 0
O4 0.04270 0.20290 0.82900 O 0
O5 0.60950 0.39550 0.09950 O 0
O6 0.82300 0.49280 0.32080 O 0
O7 0.86190 0.36430 0.33180 O 0
O8 0.93040 0.42600 0.08040 O 0
O9 0.52990 0.11630 0.14570 O 0
O10 0.50240 0.75730 0.88590 O 0
O11 0.77770 0.19950 0.07330 O 0
O12 0.71330 0.21410 0.38280 O 0
O-h13 0.46710 0.65930 0.55470 O 0
Ow14 0.68260 0.27540 0.75380 O 0
Ow15 0.87850 0.41220 0.71130 O 0
Ow16 0.23590 0.94720 0.09130 O 0
Ow17 0.70460 0.57430 0.75140 O 0
Ow18 0.03310 0.98410 0.73330 O 0
Ow19 0.83610 0.72820 0.74340 O 0
Ow20 0.15950 0.10120 0.04460 O 0
Ow21 0.75580 0.92310 0.43430 O 0
Ow22 0.51390 0.55660 0.27770 O 0
Ow23 0.59660 0.08010 0.54770 O 0
H1 0.49540 0.62210 0.46410 H 0
H2 0.25970 0.75120 0.14680 H 0
H3 0.45360 0.73870 0.26600 H 0
H4 0.10860 0.58690 0.15230 H 0
H5 0.01310 0.55410 0.30820 H 0
H6 0.22080 0.89730 0.02290 H 0
H7 0.35140 0.97290 0.07230 H 0
H8 0.16500 0.42650 0.18800 H 0
H9 0.37090 0.47590 0.25580 H 0
H10 0.88230 0.98220 0.31930 H 0
H11 0.06970 0.04190 0.37170 H 0
H12 0.14510 0.27960 0.38350 H 0
H13 0.04280 0.25030 0.17410 H 0
H14 0.29550 0.11030 0.08860 H 0
H15 0.12750 0.13900 0.96430 H 0
H16 0.62720 0.92740 0.44480 H 0
H17 0.74780 0.87050 0.39390 H 0
H18 0.63560 0.54050 0.29430 H 0
H19 0.49280 0.57730 0.15970 H 0
H20 0.67870 0.07350 0.66490 H 0
H21 0.65420 0.12390 0.50510 H 0

loop_
_cod_changelog_entry_id
_cod_changelog_entry_author
_cod_changelog_entry_date
_cod_changelog_entry_text
1
;cod-tools version 3.8.0
Id: cif_guess_AMCSD_atom_types 9581 2023-05-17 12:35:41Z saulius
;
2023-05-18T08:43:26+03:00
;Derived atom types and hydrogen counts
from atom names that follow the AMCSD naming convention
(Wat == water, O-H == hydroxyl).
;

loop_
_cod_related_entry_id
_cod_related_entry_database
_cod_related_entry_code
1 AMCSD 0006122
